data_2202833
loop_
_publ_author_name
'Sakai, Ken'
'Ishigami, Eri'
'Yokokawa, Kazuo'
'Kajiwara, Takashi'
'Ito, Tasuku'

_publ_section_title
;
 Di-\m-pivalato-bis[<i>cis</i>-diammineplatinum(II)] bis(perchlorate)
 pivalic acid solvate
;
_journal_issue 12
_journal_name_full 'Acta Crystallographica Section E'
_journal_page_first m1178
_journal_page_last m1180
_journal_paper_doi 10.1107/S1600536803026503
_journal_volume 59
_journal_year 2003
_chemical_formula_iupac '[Pt2 (C5 H9 O2)2 (N H3)4] (Cl O4)2, C5 H10 O2'
_chemical_formula_moiety 'C10 H30 N4 O4 Pt2 2+, 2O4 Cl -, C5 H10 O2'
_chemical_formula_sum 'C15 H40 Cl2 N4 O14 Pt2'
_chemical_formula_weight 961.59
_chemical_name_systematic
;
Di-\m-pivalato-bis[cis-diammineplatinum(II)] bis(perchlorate) pivalic acid
;
_space_group_IT_number 12
_symmetry_cell_setting monoclinic
_symmetry_space_group_name_Hall '-C 2y'
_symmetry_space_group_name_H-M 'C 1 2/m 1'
_atom_sites_solution_hydrogens geom
_atom_sites_solution_primary direct
_atom_sites_solution_secondary difmap
_cell_angle_alpha 90.00
_cell_angle_beta 118.155(5)
_cell_angle_gamma 90.00
_cell_formula_units_Z 4
_cell_length_a 18.194(4)
_cell_length_b 9.874(2)
_cell_length_c 18.987(4)
_cell_measurement_reflns_used 3676
_cell_measurement_temperature 296.0(10)
_cell_measurement_theta_max 19.94
_cell_measurement_theta_min 6.96
_cell_volume 3007.4(11)
_computing_cell_refinement 'SAINT (Bruker, 2001)'
_computing_data_collection 'SMART (Bruker, 2001)'
_computing_data_reduction SAINT
_computing_molecular_graphics 'KENX (Sakai, 2002)'
_computing_publication_material
;
SHELXL97 and TEXSAN (Molecular Structure Corporation, 2001),
KENX, and ORTEP (Johnson, 1976)
;
_computing_structure_refinement 'SHELXL97 (Sheldrick, 1997)'
_computing_structure_solution 'SHELXS97 (Sheldrick, 1997)'
_diffrn_ambient_temperature 296.0(10)
_diffrn_detector_area_resol_mean 8.366
_diffrn_measured_fraction_theta_full 0.998
_diffrn_measured_fraction_theta_max 0.998
_diffrn_measurement_device 'Bruker SMART APEX CCD-detector diffractometer'
_diffrn_measurement_method \w
_diffrn_radiation_monochromator graphite
_diffrn_radiation_source 'fine-focus sealed tube'
_diffrn_radiation_type MoK\a
_diffrn_radiation_wavelength 0.71073
_diffrn_reflns_av_R_equivalents 0.0638
_diffrn_reflns_av_sigmaI/netI 0.1070
_diffrn_reflns_limit_h_max 23
_diffrn_reflns_limit_h_min -23
_diffrn_reflns_limit_k_max 12
_diffrn_reflns_limit_k_min -11
_diffrn_reflns_limit_l_max 24
_diffrn_reflns_limit_l_min -16
_diffrn_reflns_number 11137
_diffrn_reflns_theta_full 27.57
_diffrn_reflns_theta_max 27.57
_diffrn_reflns_theta_min 2.24
_diffrn_standards_decay_% 0
_diffrn_standards_interval_time 330
_diffrn_standards_number 55
_exptl_absorpt_coefficient_mu 9.535
_exptl_absorpt_correction_T_max 0.562974
_exptl_absorpt_correction_T_min 0.391407
_exptl_absorpt_correction_type multi-scan
_exptl_absorpt_process_details '(SADABS; Sheldrick, 1996)'
_exptl_crystal_colour colorless
_exptl_crystal_density_diffrn 2.124
_exptl_crystal_density_meas ?
_exptl_crystal_density_method 'not measured'
_exptl_crystal_description prism
_exptl_crystal_F_000 1840
_exptl_crystal_size_max 0.2
_exptl_crystal_size_mid 0.1
_exptl_crystal_size_min 0.05
_refine_diff_density_max 1.428
_refine_diff_density_min -0.876
_refine_ls_extinction_expression not_refined
_refine_ls_extinction_method none
_refine_ls_goodness_of_fit_ref 0.855
_refine_ls_hydrogen_treatment constr
_refine_ls_matrix_type full
_refine_ls_number_parameters 183
_refine_ls_number_reflns 3676
_refine_ls_number_restraints 42
_refine_ls_restrained_S_all 0.865
_refine_ls_R_factor_all 0.0822
_refine_ls_R_factor_gt 0.0415
_refine_ls_shift/su_max 0.000
_refine_ls_shift/su_mean 0.000
_refine_ls_structure_factor_coef Fsqd
_refine_ls_weighting_details 'calc w=1/[\s^2^(Fo^2^)+(0.0237P)^2^] where P=(Fo^2^+2Fc^2^)/3'
_refine_ls_weighting_scheme calc
_refine_ls_wR_factor_gt 0.0732
_refine_ls_wR_factor_ref 0.0793
_reflns_number_gt 2271
_reflns_number_total 3676
_reflns_threshold_expression I>2\s(I)
_cod_data_source_file ob6323.cif
_cod_data_source_block I
_cod_depositor_comments
;
The following automatic conversions were performed:
'_symmetry_cell_setting' value 'Monoclinic' changed to 'monoclinic'
according to '/home/saulius/struct/CIF-dictionaries/cif_core.dic'
dictionary named 'cif_core.dic' version 2.4.1 from 2010-06-29.

Automatic conversion script
Id: cif_fix_enum 1527 2010-12-29 10:47:43Z saulius 

The following automatic conversions were performed:

'_symmetry_cell_setting' value 'Monoclinic' changed to 'monoclinic'
according to /home/saulius/struct/CIF-dictionaries/cif_core.dic
dictionary named 'cif_core.dic' version 2.4.1 from 2010-06-29.

Automatic conversion script
Id: cif_fix_values 1715 2011-07-08 13:25:40Z adriana 

The following automatic conversions were performed:

'_exptl_crystal_density_meas' value 'not measured' was changed to '?'
- the value is perceived as not measured.

Automatic conversion script
Id: cif_fix_values 3008 2015-01-20 13:52:24Z robertas 
;
_cod_original_cell_volume 3007.4(10)
_cod_original_sg_symbol_H-M 'C 2/m'
_cod_database_code 2202833

loop_
_symmetry_equiv_pos_as_xyz
'x, y, z'
'x, -y, z'
'x+1/2, y+1/2, z'
'x+1/2, -y+1/2, z'
'-x, -y, -z'
'-x, y, -z'
'-x+1/2, -y+1/2, -z'
'-x+1/2, y+1/2, -z'

loop_
_atom_site_label
_atom_site_fract_x
_atom_site_fract_y
_atom_site_fract_z
_atom_site_U_iso_or_equiv
_atom_site_adp_type
_atom_site_calc_flag
_atom_site_refinement_flags
_atom_site_occupancy
_atom_site_disorder_assembly
_atom_site_disorder_group
_atom_site_type_symbol
Pt1 0.03989(2) 0.15661(3) 0.31927(2) 0.03594(11) Uani d . 1 . . Pt
Cl1 -0.13669(19) 0.5000 0.4445(2) 0.0573(9) Uani d SD 1 . . Cl
Cl2 -0.1751(2) 0.0068(13) 0.4114(2) 0.0577(15) Uani d PD 0.50 . . Cl
O1 -0.0734(4) 0.1138(6) 0.2266(3) 0.0504(16) Uani d . 1 . . O
O2 0.0973(4) 0.1130(6) 0.2534(3) 0.0489(16) Uani d . 1 . . O
O3 0.1334(9) 0.5000 0.2168(8) 0.157(7) Uani d S 1 . . O
O4 0.0793(7) 0.5000 0.2981(7) 0.106(4) Uani d S 1 . . O
O5 -0.1061(6) 0.5254(16) 0.3887(5) 0.087(2) Uiso d PD 0.50 . . O
O6 -0.2250(4) 0.512(2) 0.4056(5) 0.087(2) Uiso d PD 0.50 . . O
O7 -0.0995(7) 0.5804(11) 0.5130(6) 0.087(2) Uiso d PD 0.50 . . O
O8 -0.1157(8) 0.3585(8) 0.4687(7) 0.087(2) Uiso d PD 0.50 . . O
O9 -0.0886(5) 0.011(3) 0.4612(6) 0.114(3) Uiso d PD 0.50 . . O
O10 -0.2180(7) -0.0406(15) 0.4522(7) 0.114(3) Uiso d PD 0.50 . . O
O11 -0.1938(9) -0.0758(13) 0.3438(7) 0.114(3) Uiso d PD 0.50 . . O
O12 -0.2053(10) 0.1400(12) 0.3831(9) 0.114(3) Uiso d PD 0.50 . . O
N1 0.1508(4) 0.2199(8) 0.4040(4) 0.052(2) Uani d . 1 . . N
H1A 0.1908 0.1855 0.3949 0.078 Uiso calc R 1 . . H
H1B 0.1582 0.1924 0.4515 0.078 Uiso calc R 1 . . H
H1C 0.1529 0.3099 0.4032 0.078 Uiso calc R 1 . . H
N2 -0.0173(4) 0.2185(8) 0.3828(4) 0.057(2) Uani d . 1 . . N
H2A 0.0172 0.2083 0.4347 0.086 Uiso calc R 1 . . H
H2B -0.0630 0.1691 0.3692 0.086 Uiso calc R 1 . . H
H2C -0.0313 0.3054 0.3725 0.086 Uiso calc R 1 . . H
C1 -0.1025(7) 0.0000 0.1993(7) 0.039(3) Uani d S 1 . . C
C2 -0.1871(7) 0.0000 0.1197(7) 0.044(3) Uani d SD 1 . . C
C3A -0.2518(13) 0.0000 0.1417(16) 0.075(4) Uiso d SPD 0.532(10) A 1 C
H3A1 -0.2471 0.0794 0.1727 0.091 Uiso calc PR 0.266(5) A 1 H
H3A2 -0.2470 -0.0793 0.1728 0.091 Uiso calc PR 0.266(5) A 1 H
H3A3 -0.3050 -0.0001 0.0944 0.091 Uiso calc SPR 0.532(10) A 1 H
C3B -0.1590(18) 0.0000 0.0622(15) 0.075(4) Uiso d SPD 0.468(10) A 2 C
H3B1 -0.1518 0.0916 0.0498 0.091 Uiso calc PR 0.234(5) A 2 H
H3B2 -0.1993 -0.0445 0.0147 0.091 Uiso calc PR 0.234(5) A 2 H
H3B3 -0.1068 -0.0471 0.0830 0.091 Uiso calc PR 0.234(5) A 2 H
C4A -0.1951(12) 0.1193(15) 0.0740(11) 0.075(4) Uiso d PD 0.532(10) A 1 C
H4A1 -0.1523 0.1201 0.0580 0.091 Uiso calc PR 0.532(10) A 1 H
H4A2 -0.1896 0.1979 0.1059 0.091 Uiso calc PR 0.532(10) A 1 H
H4A3 -0.2488 0.1200 0.0274 0.091 Uiso calc PR 0.532(10) A 1 H
C4B -0.2330(12) 0.1195(16) 0.1144(13) 0.075(4) Uiso d PD 0.468(10) A 2 C
H4B1 -0.2527 0.1158 0.1532 0.091 Uiso calc PR 0.468(10) A 2 H
H4B2 -0.2797 0.1262 0.0618 0.091 Uiso calc PR 0.468(10) A 2 H
H4B3 -0.1977 0.1972 0.1245 0.091 Uiso calc PR 0.468(10) A 2 H
C5 0.1130(8) 0.0000 0.2357(7) 0.043(3) Uani d S 1 . . C
C6 0.1539(9) 0.0000 0.1813(9) 0.060(4) Uani d S 1 . . C
C7 0.2096(8) 0.1211(12) 0.1984(9) 0.124(5) Uani d . 1 . . C
H7A 0.2408 0.1133 0.1695 0.185 Uiso calc R 1 . . H
H7B 0.2474 0.1257 0.2546 0.185 Uiso calc R 1 . . H
H7C 0.1764 0.2019 0.1820 0.185 Uiso calc R 1 . . H
C8 0.0874(11) 0.0000 0.0990(10) 0.150(10) Uani d S 1 . . C
H8A 0.1073 0.0401 0.0651 0.225 Uiso calc PR 0.50 . . H
H8B 0.0409 0.0514 0.0954 0.225 Uiso calc PR 0.50 . . H
H8C 0.0700 -0.0914 0.0822 0.225 Uiso calc PR 0.50 . . H
C9 0.0729(11) 0.5000 0.2308(10) 0.077(5) Uani d S 1 . . C
C10 -0.0132(9) 0.5000 0.1588(8) 0.065(4) Uani d S 1 . . C
C11 -0.0857(11) 0.5000 0.1804(12) 0.125(7) Uani d S 1 . . C
H11A -0.1375 0.5163 0.1332 0.188 Uiso calc PR 0.50 . . H
H11B -0.0764 0.5700 0.2189 0.188 Uiso calc PR 0.50 . . H
H11C -0.0879 0.4137 0.2027 0.188 Uiso calc PR 0.50 . . H
C12 -0.0176(7) 0.3735(10) 0.1098(6) 0.093(4) Uani d . 1 . . C
H12A -0.0126 0.2938 0.1407 0.139 Uiso calc R 1 . . H
H12B 0.0271 0.3757 0.0964 0.139 Uiso calc R 1 . . H
H12C -0.0700 0.3719 0.0616 0.139 Uiso calc R 1 . . H

loop_
_atom_site_aniso_label
_atom_site_aniso_U_11
_atom_site_aniso_U_22
_atom_site_aniso_U_33
_atom_site_aniso_U_12
_atom_site_aniso_U_13
_atom_site_aniso_U_23
Pt1 0.03697(19) 0.03326(18) 0.03636(19) -0.0022(2) 0.01628(14) -0.00409(19)
Cl1 0.043(2) 0.056(2) 0.067(2) 0.000 0.0218(18) 0.000
Cl2 0.048(2) 0.062(4) 0.067(3) 0.016(7) 0.031(2) 0.035(7)
O1 0.053(4) 0.034(4) 0.050(4) 0.001(3) 0.013(3) -0.005(3)
O2 0.059(4) 0.041(4) 0.060(4) -0.001(3) 0.038(3) 0.002(3)
O3 0.104(11) 0.26(2) 0.116(12) 0.000 0.056(10) 0.000
O4 0.123(10) 0.088(10) 0.076(8) 0.000 0.020(8) 0.000
N1 0.050(5) 0.057(5) 0.053(5) -0.005(4) 0.028(4) -0.012(4)
N2 0.050(5) 0.070(6) 0.055(5) -0.003(4) 0.026(4) -0.021(4)
C1 0.042(8) 0.038(8) 0.043(8) 0.000 0.025(6) 0.000
C2 0.041(8) 0.038(8) 0.048(8) 0.000 0.016(6) 0.000
C5 0.044(8) 0.048(9) 0.044(8) 0.000 0.025(7) 0.000
C6 0.080(11) 0.060(10) 0.063(10) 0.000 0.051(9) 0.000
C7 0.162(13) 0.091(12) 0.197(15) -0.032(9) 0.151(13) -0.021(10)
C8 0.123(17) 0.28(3) 0.059(13) 0.000 0.057(13) 0.000
C9 0.091(14) 0.083(13) 0.053(11) 0.000 0.031(11) 0.000
C10 0.072(11) 0.030(9) 0.061(10) 0.000 0.006(8) 0.000
C11 0.112(16) 0.097(18) 0.20(2) 0.000 0.097(16) 0.000
C12 0.101(9) 0.061(9) 0.086(9) 0.002(7) 0.020(7) -0.019(6)

loop_
_atom_type_symbol
_atom_type_description
_atom_type_scat_dispersion_real
_atom_type_scat_dispersion_imag
_atom_type_scat_source
Pt Pt -1.7033 8.3905 'International Tables Vol C Tables 4.2.6.8 and 6.1.1.4'
Cl Cl 0.1484 0.1585 'International Tables Vol C Tables 4.2.6.8 and 6.1.1.4'
O O 0.0106 0.0060 'International Tables Vol C Tables 4.2.6.8 and 6.1.1.4'
N N 0.0061 0.0033 'International Tables Vol C Tables 4.2.6.8 and 6.1.1.4'
C C 0.0033 0.0016 'International Tables Vol C Tables 4.2.6.8 and 6.1.1.4'
H H 0.0000 0.0000 'International Tables Vol C Tables 4.2.6.8 and 6.1.1.4'

loop_
_geom_angle_atom_site_label_1
_geom_angle_atom_site_label_2
_geom_angle_atom_site_label_3
_geom_angle_site_symmetry_1
_geom_angle_site_symmetry_3
_geom_angle
_geom_angle_publ_flag
N1 Pt1 O2 . . 86.8(3) yes
N1 Pt1 N2 . . 92.0(3) yes
O2 Pt1 N2 . . 174.7(3) yes
N1 Pt1 O1 . . 173.1(3) yes
O2 Pt1 O1 . . 91.7(2) yes
N2 Pt1 O1 . . 88.9(3) yes
N1 Pt1 Pt1 . 2 108.2(2) ?
O2 Pt1 Pt1 . 2 77.68(16) ?
N2 Pt1 Pt1 . 2 107.6(2) ?
O1 Pt1 Pt1 . 2 77.96(16) ?
N1 Pt1 Pt1 . 2_565 71.8(2) ?
O2 Pt1 Pt1 . 2_565 102.32(16) ?
N2 Pt1 Pt1 . 2_565 72.4(2) ?
O1 Pt1 Pt1 . 2_565 102.04(16) ?
Pt1 Pt1 Pt1 2 2_565 180.00(3) ?
O7 Cl1 O6 . . 111.7(7) ?
O7 Cl1 O5 . . 113.7(7) ?
O6 Cl1 O5 . . 109.9(6) ?
O7 Cl1 O8 . . 108.1(7) ?
O6 Cl1 O8 . . 107.7(9) ?
O5 Cl1 O8 . . 105.3(7) ?
O9 Cl2 O10 . . 111.9(7) ?
O9 Cl2 O11 . . 110.0(8) ?
O10 Cl2 O11 . . 110.3(9) ?
O9 Cl2 O12 . . 109.5(10) ?
O10 Cl2 O12 . . 107.3(8) ?
O11 Cl2 O12 . . 107.7(8) ?
C1 O1 Pt1 . . 127.4(7) ?
C5 O2 Pt1 . . 127.9(7) ?
O1 C1 O1 . 2 128.8(12) ?
O1 C1 C2 . . 115.6(6) ?
C3B C2 C4B . . 111.2(12) ?
C4B C2 C4B . 2 112(2) ?
C3A C2 C4A . . 108.5(11) ?
C4A C2 C4A 2 . 111.1(18) ?
C3B C2 C1 . . 101.3(15) ?
C4B C2 C1 . . 110.2(11) ?
C3A C2 C1 . . 106.8(14) ?
C4A C2 C1 . . 110.9(10) ?
O2 C5 O2 . 2 128.8(12) ?
O2 C5 C6 . . 115.6(6) ?
C8 C6 C7 . . 111.5(9) ?
C7 C6 C7 . 2 105.6(14) ?
C8 C6 C5 . . 107.5(13) ?
C7 C6 C5 . . 110.4(8) ?
O4 C9 O3 . . 124.1(18) ?
O4 C9 C10 . . 119.3(17) ?
O3 C9 C10 . . 116.6(16) ?
C9 C10 C12 . . 106.3(9) ?
C12 C10 C12 . 2_565 108.7(13) ?
C9 C10 C11 . . 113.9(14) ?
C12 C10 C11 . . 110.6(9) ?
Pt1 N1 H1A . . 109.5 ?
Pt1 N1 H1B . . 109.5 ?
H1A N1 H1B . . 109.5 ?
Pt1 N1 H1C . . 109.5 ?
H1A N1 H1C . . 109.5 ?
H1B N1 H1C . . 109.5 ?
Pt1 N2 H2A . . 109.5 ?
Pt1 N2 H2B . . 109.5 ?
H2A N2 H2B . . 109.5 ?
Pt1 N2 H2C . . 109.5 ?
H2A N2 H2C . . 109.5 ?
H2B N2 H2C . . 109.5 ?
C2 C3A H3A1 . . 109.5 ?
C2 C3A H3A2 . . 109.5 ?
H3A1 C3A H3A2 . . 109.5 ?
C2 C3A H3A3 . . 109.5 ?
H3A1 C3A H3A3 . . 109.5 ?
H3A2 C3A H3A3 . . 109.5 ?
C2 C3B H3B1 . . 109.5 ?
C2 C3B H3B2 . . 109.5 ?
H3B1 C3B H3B2 . . 109.5 ?
C2 C3B H3B3 . . 109.5 ?
H3B1 C3B H3B3 . . 109.5 ?
H3B2 C3B H3B3 . . 109.5 ?
C2 C4A H4A1 . . 109.5 ?
C2 C4A H4A2 . . 109.5 ?
H4A1 C4A H4A2 . . 109.5 ?
C2 C4A H4A3 . . 109.5 ?
H4A1 C4A H4A3 . . 109.5 ?
H4A2 C4A H4A3 . . 109.5 ?
C2 C4B H4B1 . . 109.5 ?
C2 C4B H4B2 . . 109.5 ?
H4B1 C4B H4B2 . . 109.5 ?
C2 C4B H4B3 . . 109.5 ?
H4B1 C4B H4B3 . . 109.5 ?
H4B2 C4B H4B3 . . 109.5 ?
C6 C7 H7A . . 109.5 ?
C6 C7 H7B . . 109.5 ?
H7A C7 H7B . . 109.5 ?
C6 C7 H7C . . 109.5 ?
H7A C7 H7C . . 109.5 ?
H7B C7 H7C . . 109.5 ?
C6 C8 H8A . . 109.5 ?
C6 C8 H8B . . 109.5 ?
H8A C8 H8B . . 109.5 ?
C6 C8 H8C . . 109.5 ?
H8A C8 H8C . . 109.5 ?
H8B C8 H8C . . 109.5 ?
C10 C11 H11A . . 109.5 ?
C10 C11 H11B . . 109.5 ?
H11A C11 H11B . . 109.5 ?
C10 C11 H11C . . 109.5 ?
H11A C11 H11C . . 109.5 ?
H11B C11 H11C . . 109.5 ?
C10 C12 H12A . . 109.5 ?
C10 C12 H12B . . 109.5 ?
H12A C12 H12B . . 109.5 ?
C10 C12 H12C . . 109.5 ?
H12A C12 H12C . . 109.5 ?
H12B C12 H12C . . 109.5 ?

loop_
_geom_bond_atom_site_label_1
_geom_bond_atom_site_label_2
_geom_bond_site_symmetry_2
_geom_bond_distance
_geom_bond_publ_flag
Pt1 N1 . 1.997(6) yes
Pt1 O2 . 2.018(5) yes
Pt1 N2 . 2.025(6) yes
Pt1 O1 . 2.025(6) yes
Pt1 Pt1 2 3.0928(9) yes
Pt1 Pt1 2_565 6.7816(16) yes
Cl1 O7 . 1.395(8) ?
Cl1 O6 . 1.421(7) ?
Cl1 O5 . 1.434(7) ?
Cl1 O8 . 1.464(8) ?
Cl2 O9 . 1.403(7) ?
Cl2 O10 . 1.415(8) ?
Cl2 O11 . 1.420(8) ?
Cl2 O12 . 1.429(9) ?
O1 C1 . 1.246(7) yes
O2 C5 . 1.237(7) yes
O3 C9 . 1.248(18) yes
O4 C9 . 1.227(16) yes
C1 C2 . 1.568(15) yes
C2 C3B . 1.407(10) yes
C2 C4B . 1.421(9) yes
C2 C3A . 1.422(10) yes
C2 C4A . 1.429(9) yes
C5 C6 . 1.531(16) yes
C6 C8 . 1.457(19) yes
C6 C7 . 1.501(12) yes
C9 C10 . 1.52(2) yes
C10 C12 . 1.538(12) yes
C10 C11 . 1.56(2) yes
N1 H1A . 0.8900 ?
N1 H1B . 0.8900 ?
N1 H1C . 0.8900 ?
N2 H2A . 0.8900 ?
N2 H2B . 0.8900 ?
N2 H2C . 0.8900 ?
C3A H3A1 . 0.9600 ?
C3A H3A2 . 0.9600 ?
C3A H3A3 . 0.9600 ?
C3B H3B1 . 0.9600 ?
C3B H3B2 . 0.9600 ?
C3B H3B3 . 0.9600 ?
C4A H4A1 . 0.9600 ?
C4A H4A2 . 0.9600 ?
C4A H4A3 . 0.9600 ?
C4B H4B1 . 0.9600 ?
C4B H4B2 . 0.9600 ?
C4B H4B3 . 0.9600 ?
C7 H7A . 0.9600 ?
C7 H7B . 0.9600 ?
C7 H7C . 0.9600 ?
C8 H8A . 0.9600 ?
C8 H8B . 0.9600 ?
C8 H8C . 0.9600 ?
C11 H11A . 0.9600 ?
C11 H11B . 0.9600 ?
C11 H11C . 0.9600 ?
C12 H12A . 0.9600 ?
C12 H12B . 0.9600 ?
C12 H12C . 0.9600 ?

loop_
_geom_hbond_atom_site_label_D
_geom_hbond_atom_site_label_H
_geom_hbond_atom_site_label_A
_geom_hbond_site_symmetry_A
_geom_hbond_distance_DH
_geom_hbond_distance_HA
_geom_hbond_distance_DA
_geom_hbond_angle_DHA
_geom_hbond_publ_flag
N1 H1C O4 . 0.89 2.60 3.304(10) 136 yes
N2 H2C O8 . 0.89 2.93 3.244(14) 102 no
N2 H2B O9 . 0.89 2.54 3.15(2) 126 yes
N2 H2C O5 2_565 0.89 2.27 3.030(15) 145 yes
N2 H2B O9 2 0.89 2.69 3.30(2) 127 no
N2 H2B O11 2 0.89 2.38 3.255(16) 168 yes
N1 H1C O10 3 0.89 2.55 3.172(14) 128 yes
N1 H1A O6 4 0.89 2.43 3.204(19) 146 yes
N1 H1A O12 4 0.89 2.64 3.147(16) 117 no
N1 H1A O6 3_545 0.89 2.24 3.043(17) 149 yes

loop_
_geom_torsion_atom_site_label_1
_geom_torsion_atom_site_label_2
_geom_torsion_atom_site_label_3
_geom_torsion_atom_site_label_4
_geom_torsion_site_symmetry_1
_geom_torsion_site_symmetry_4
_geom_torsion
O1 C1 C2 C3B . 2 90.0(9)
O1 C1 C2 C3B 2 2 -90.0(9)
O1 C1 C2 C3B . . 90.0(9)
O1 C1 C2 C3B 2 . -90.0(9)
O1 C1 C2 C4B . . -27.8(16)
O1 C1 C2 C4B 2 . 152.2(13)
O1 C1 C2 C4B . 2 -152.2(13)
O1 C1 C2 C4B 2 2 27.8(16)
O1 C1 C2 C3A . . -90.0(9)
O1 C1 C2 C3A 2 . 90.0(9)
O1 C1 C2 C4A . 2 152.0(12)
O1 C1 C2 C4A 2 2 -28.0(15)
O1 C1 C2 C4A . . 28.0(15)
O1 C1 C2 C4A 2 . -152.0(12)
O2 C5 C6 C8 . . -88.7(10)
O2 C5 C6 C8 2 . 88.7(10)
O2 C5 C6 C7 . . 33.1(16)
O2 C5 C6 C7 2 . -149.4(11)
O2 C5 C6 C7 . 2 149.4(11)
O2 C5 C6 C7 2 2 -33.1(16)
O4 C9 C10 C12 . . -122.1(9)
O3 C9 C10 C12 . . 57.9(9)
O4 C9 C10 C12 . 2_565 122.1(9)
O3 C9 C10 C12 . 2_565 -57.9(9)
